data_7202069
loop_
_publ_author_name
'Adarsh, N. N.'
'Kumar, D. Krishna'
'Dastidar, Parthasarathi'

_publ_section_title
;
 Zn(II) metal--organic frameworks (MOFs) derived from a
 bis-pyridyl-bis-urea ligand: effects of crystallization solvents on
 the structures and anion binding properties
;
_journal_issue 11
_journal_name_full CrystEngComm
_journal_page_first 1565
_journal_paper_doi 10.1039/b803410a
_journal_volume 10
_journal_year 2008
_chemical_formula_sum 'C36 H56 N12 O14 S Zn'
_chemical_formula_weight 978.36
_chemical_name_systematic
;
?
;
_space_group_IT_number 14
_symmetry_cell_setting monoclinic
_symmetry_space_group_name_Hall '-P 2yn'
_symmetry_space_group_name_H-M 'P 1 21/n 1'
_atom_sites_solution_hydrogens geom
_atom_sites_solution_primary direct
_atom_sites_solution_secondary difmap
_audit_creation_method SHELXL-97
_cell_angle_alpha 90.00
_cell_angle_beta 94.795(2)
_cell_angle_gamma 90.00
_cell_formula_units_Z 4
_cell_length_a 13.0983(12)
_cell_length_b 13.9309(12)
_cell_length_c 24.194(2)
_cell_measurement_temperature 100(2)
_cell_volume 4399.3(7)
_computing_cell_refinement 'BRUKER AXS SMART 3'
_computing_data_collection 'BRUKER AXS SMART 3'
_computing_data_reduction 'BRUKER AXS SAINT'
_computing_molecular_graphics 'BRUKER SHELXLTL'
_computing_publication_material 'MERCURY 1.4'
_computing_structure_refinement 'SHELXL-97 (Sheldrick, 1997)'
_computing_structure_solution 'SHELXS-97 (Sheldrick, 1990)'
_diffrn_ambient_temperature 100(2)
_diffrn_detector_area_resol_mean 3
_diffrn_measured_fraction_theta_full 0.995
_diffrn_measured_fraction_theta_max 0.995
_diffrn_measurement_device_type 'BRUKER CCD AREA DETECTOR'
_diffrn_measurement_method 'PHI-OMEGA SCAN'
_diffrn_radiation_monochromator graphite
_diffrn_radiation_source 'fine-focus sealed tube'
_diffrn_radiation_type MoK\a
_diffrn_radiation_wavelength 0.71073
_diffrn_reflns_av_R_equivalents 0.0572
_diffrn_reflns_av_sigmaI/netI 0.0800
_diffrn_reflns_limit_h_max 16
_diffrn_reflns_limit_h_min -16
_diffrn_reflns_limit_k_max 13
_diffrn_reflns_limit_k_min -17
_diffrn_reflns_limit_l_max 30
_diffrn_reflns_limit_l_min -26
_diffrn_reflns_number 25302
_diffrn_reflns_theta_full 27.00
_diffrn_reflns_theta_max 27.00
_diffrn_reflns_theta_min 1.69
_exptl_absorpt_coefficient_mu 0.685
_exptl_absorpt_correction_T_max 0.9666
_exptl_absorpt_correction_T_min 0.8209
_exptl_absorpt_correction_type multi-scan
_exptl_absorpt_process_details SADABS
_exptl_crystal_colour COLORLESS
_exptl_crystal_density_diffrn 1.477
_exptl_crystal_density_method 'not measured'
_exptl_crystal_description NEEDLE
_exptl_crystal_F_000 2056
_exptl_crystal_size_max 0.30
_exptl_crystal_size_mid 0.18
_exptl_crystal_size_min 0.05
_refine_diff_density_max 1.141
_refine_diff_density_min -0.589
_refine_diff_density_rms 0.122
_refine_ls_extinction_method none
_refine_ls_goodness_of_fit_ref 1.074
_refine_ls_hydrogen_treatment constr
_refine_ls_matrix_type full
_refine_ls_number_parameters 577
_refine_ls_number_reflns 9563
_refine_ls_number_restraints 0
_refine_ls_restrained_S_all 1.074
_refine_ls_R_factor_all 0.0971
_refine_ls_R_factor_gt 0.0689
_refine_ls_shift/su_max 0.001
_refine_ls_shift/su_mean 0.000
_refine_ls_structure_factor_coef Fsqd
_refine_ls_weighting_details 'calc w=1/[\s^2^(Fo^2^)+(0.0867P)^2^+3.3971P] where P=(Fo^2^+2Fc^2^)/3'
_refine_ls_weighting_scheme calc
_refine_ls_wR_factor_gt 0.1662
_refine_ls_wR_factor_ref 0.1818
_reflns_number_gt 6937
_reflns_number_total 9563
_reflns_threshold_expression >2sigma(I)
_cod_data_source_file b803410a.txt
_cod_data_source_block an362qrm
_cod_depositor_comments
;
The following automatic conversions were performed:
'_symmetry_cell_setting' value 'MONOCLINIC' changed to 'monoclinic'
according to '/home/saulius/struct/CIF-dictionaries/cif_core.dic'
dictionary named 'cif_core.dic' version 2.4.1 from
2010-06-29.

'_exptl_absorpt_correction_type' value 'MULTI-SCAN' changed
to 'multi-scan' according to
'/home/saulius/struct/CIF-dictionaries/cif_core.dic' dictionary named
'cif_core.dic' version 2.4.1 from 2010-06-29.

Automatic conversion script
Id: cif_fix_enum 1527 2010-12-29 10:47:43Z saulius 
;
_cod_original_sg_symbol_H-M P2(1)/n
_cod_database_code 7202069

loop_
_symmetry_equiv_pos_as_xyz
'x, y, z'
'-x+1/2, y+1/2, -z+1/2'
'-x, -y, -z'
'x-1/2, -y-1/2, z-1/2'

loop_
_atom_site_label
_atom_site_type_symbol
_atom_site_fract_x
_atom_site_fract_y
_atom_site_fract_z
_atom_site_U_iso_or_equiv
_atom_site_adp_type
_atom_site_occupancy
_atom_site_symmetry_multiplicity
_atom_site_calc_flag
_atom_site_refinement_flags
_atom_site_disorder_assembly
_atom_site_disorder_group
Zn1 Zn 0.76333(3) 0.24791(3) 0.996826(16) 0.01049(13) Uani 1 1 d . . .
N1 N 0.6096(2) 0.3138(2) 0.97639(12) 0.0131(7) Uani 1 1 d . . .
C2 C 0.5573(3) 0.3484(3) 1.01717(16) 0.0210(9) Uani 1 1 d . . .
H2 H 0.5891 0.3498 1.0530 0.025 Uiso 1 1 calc R . .
C3 C 0.4580(3) 0.3823(3) 1.00842(17) 0.0245(10) Uani 1 1 d . . .
H3 H 0.4252 0.4067 1.0380 0.029 Uiso 1 1 calc R . .
C4 C 0.4073(3) 0.3802(3) 0.95608(17) 0.0210(9) Uani 1 1 d . . .
H4 H 0.3396 0.4002 0.9498 0.025 Uiso 1 1 calc R . .
C5 C 0.4622(3) 0.3465(3) 0.91280(15) 0.0128(8) Uani 1 1 d . . .
C6 C 0.5624(3) 0.3154(3) 0.92535(15) 0.0130(8) Uani 1 1 d . . .
H6 H 0.5988 0.2943 0.8963 0.016 Uiso 1 1 calc R . .
N7 N 0.4206(2) 0.3398(2) 0.85757(13) 0.0162(7) Uani 1 1 d . . .
H7 H 0.4479 0.2995 0.8363 0.019 Uiso 1 1 calc R . .
C8 C 0.3394(3) 0.3931(3) 0.83512(16) 0.0170(8) Uani 1 1 d . . .
O9 O 0.2981(2) 0.4563(2) 0.86094(12) 0.0274(7) Uani 1 1 d . . .
N10 N 0.3091(2) 0.3712(2) 0.78223(13) 0.0204(8) Uani 1 1 d . . .
H10 H 0.3405 0.3281 0.7647 0.024 Uiso 1 1 calc R . .
C11 C 0.2214(3) 0.4225(3) 0.75524(18) 0.0264(10) Uani 1 1 d . . .
H11A H 0.2390 0.4897 0.7519 0.032 Uiso 1 1 calc R . .
H11B H 0.1644 0.4182 0.7783 0.032 Uiso 1 1 calc R . .
C12 C 0.1890(3) 0.3834(3) 0.69902(16) 0.0209(9) Uani 1 1 d . . .
H12A H 0.2432 0.3917 0.6744 0.025 Uiso 1 1 calc R . .
H12B H 0.1733 0.3155 0.7013 0.025 Uiso 1 1 calc R . .
N13 N 0.0984(3) 0.4370(3) 0.67869(14) 0.0258(9) Uani 1 1 d . . .
H13 H 0.0770 0.4819 0.6993 0.031 Uiso 1 1 calc R . .
C14 C 0.0466(3) 0.4204(3) 0.62987(16) 0.0164(8) Uani 1 1 d . . .
O15 O 0.0681(2) 0.35624(19) 0.59740(11) 0.0187(6) Uani 1 1 d . . .
N16 N -0.0331(2) 0.4830(2) 0.61828(13) 0.0160(7) Uani 1 1 d . . .
H16 H -0.0496 0.5188 0.6451 0.019 Uiso 1 1 calc R . .
C17 C -0.0903(3) 0.4944(3) 0.56734(15) 0.0125(8) Uani 1 1 d . . .
C18 C -0.1402(3) 0.5813(3) 0.55880(15) 0.0123(8) Uani 1 1 d . . .
H18 H -0.1312 0.6272 0.5867 0.015 Uiso 1 1 calc R . .
N19 N -0.2002(2) 0.6041(2) 0.51346(12) 0.0106(6) Uani 1 1 d . . .
C20 C -0.2120(3) 0.5369(3) 0.47339(15) 0.0125(8) Uani 1 1 d . . .
H20 H -0.2543 0.5503 0.4415 0.015 Uiso 1 1 calc R . .
C21 C -0.1634(3) 0.4486(3) 0.47789(16) 0.0138(8) Uani 1 1 d . . .
H21 H -0.1722 0.4046 0.4490 0.017 Uiso 1 1 calc R . .
C22 C -0.1023(3) 0.4261(3) 0.52493(15) 0.0126(8) Uani 1 1 d . . .
H22 H -0.0697 0.3669 0.5285 0.015 Uiso 1 1 calc R . .
N23 N 0.9166(2) 0.1838(2) 1.01893(12) 0.0121(7) Uani 1 1 d . . .
C24 C 0.9741(3) 0.1501(3) 0.97996(16) 0.0186(9) Uani 1 1 d . . .
H24 H 0.9466 0.1495 0.9433 0.022 Uiso 1 1 calc R . .
C25 C 1.0729(3) 0.1162(3) 0.99212(17) 0.0254(10) Uani 1 1 d . . .
H25 H 1.1099 0.0926 0.9639 0.030 Uiso 1 1 calc R . .
C26 C 1.1168(3) 0.1175(3) 1.04625(16) 0.0198(9) Uani 1 1 d . . .
H26 H 1.1833 0.0956 1.0550 0.024 Uiso 1 1 calc R . .
C27 C 1.0578(3) 0.1527(3) 1.08711(15) 0.0134(8) Uani 1 1 d . . .
C28 C 0.9583(3) 0.1820(3) 1.07191(15) 0.0128(8) Uani 1 1 d . . .
H28 H 0.9180 0.2016 1.0997 0.015 Uiso 1 1 calc R . .
N29 N 1.0921(2) 0.1627(2) 1.14325(12) 0.0151(7) Uani 1 1 d . . .
H29 H 1.0644 0.2074 1.1614 0.018 Uiso 1 1 calc R . .
C30 C 1.1658(3) 0.1080(3) 1.17221(16) 0.0137(8) Uani 1 1 d . . .
O31 O 1.2123(2) 0.0429(2) 1.15038(11) 0.0198(6) Uani 1 1 d . . .
N32 N 1.1818(2) 0.1321(2) 1.22636(13) 0.0184(7) Uani 1 1 d . . .
H32 H 1.1475 0.1790 1.2386 0.022 Uiso 1 1 calc R . .
C33 C 1.2545(3) 0.0822(3) 1.26446(16) 0.0195(9) Uani 1 1 d . . .
H33A H 1.2627 0.0170 1.2514 0.023 Uiso 1 1 calc R . .
H33B H 1.2274 0.0787 1.3005 0.023 Uiso 1 1 calc R . .
C34 C 1.3583(3) 0.1305(3) 1.27066(17) 0.0217(9) Uani 1 1 d . . .
H34A H 1.3814 0.1434 1.2343 0.026 Uiso 1 1 calc R . .
H34B H 1.3532 0.1912 1.2899 0.026 Uiso 1 1 calc R . .
N35 N 1.4315(3) 0.0685(3) 1.30182(14) 0.0224(8) Uani 1 1 d . . .
H35 H 1.4529 0.0190 1.2850 0.027 Uiso 1 1 calc R . .
C36 C 1.4682(3) 0.0822(3) 1.35461(16) 0.0171(8) Uani 1 1 d . . .
O37 O 1.4550(2) 0.15585(19) 1.38188(11) 0.0194(6) Uani 1 1 d . . .
N38 N 1.5259(2) 0.0065(2) 1.37623(13) 0.0154(7) Uani 1 1 d . . .
H38 H 1.5285 -0.0432 1.3553 0.018 Uiso 1 1 calc R . .
C39 C 1.5803(3) 0.0005(3) 1.42796(15) 0.0124(8) Uani 1 1 d . . .
C40 C 1.6197(3) -0.0891(3) 1.44290(15) 0.0140(8) Uani 1 1 d . . .
H40 H 1.6064 -0.1393 1.4180 0.017 Uiso 1 1 calc R . .
N41 N 1.6752(2) -0.1085(2) 1.49024(12) 0.0124(7) Uani 1 1 d . . .
C42 C 1.6954(3) -0.0358(3) 1.52594(16) 0.0144(8) Uani 1 1 d . . .
H42 H 1.7350 -0.0471 1.5590 0.017 Uiso 1 1 calc R . .
C43 C 1.6585(3) 0.0553(3) 1.51454(16) 0.0183(9) Uani 1 1 d . . .
H43 H 1.6729 0.1040 1.5403 0.022 Uiso 1 1 calc R . .
C44 C 1.6006(3) 0.0760(3) 1.46550(16) 0.0176(9) Uani 1 1 d . . .
H44 H 1.5760 0.1376 1.4578 0.021 Uiso 1 1 calc R . .
O45 O 0.7893(2) 0.25706(18) 0.91221(11) 0.0159(6) Uani 1 1 d . . .
O46 O 0.73641(19) 0.23754(18) 1.08103(10) 0.0135(6) Uani 1 1 d . . .
S47 S 0.48756(7) 0.16960(7) 0.74932(4) 0.0135(2) Uani 1 1 d . . .
O48 O 0.5397(2) 0.2514(2) 0.77761(12) 0.0324(8) Uani 1 1 d . . .
O49 O 0.3767(2) 0.1757(2) 0.75592(12) 0.0260(7) Uani 1 1 d . . .
O50 O 0.5046(2) 0.1698(2) 0.68980(11) 0.0209(6) Uani 1 1 d . . .
O51 O 0.5285(2) 0.0802(2) 0.77467(12) 0.0321(8) Uani 1 1 d . . .
O52 O 0.1697(3) 0.9442(3) 0.36230(14) 0.0449(10) Uani 1 1 d . . .
C53 C 0.0646(4) 0.9312(4) 0.3430(2) 0.0391(13) Uani 1 1 d . . .
H53A H 0.0506 0.9590 0.3064 0.047 Uiso 1 1 calc R . .
H53B H 0.0204 0.9614 0.3681 0.047 Uiso 1 1 calc R . .
C54 C 0.0466(4) 0.8221(3) 0.3411(2) 0.0349(11) Uani 1 1 d . . .
H54A H 0.0282 0.8003 0.3035 0.042 Uiso 1 1 calc R . .
H54B H -0.0067 0.8034 0.3645 0.042 Uiso 1 1 calc R . .
C55 C 0.1526(4) 0.7816(4) 0.3638(2) 0.0410(13) Uani 1 1 d . . .
H55A H 0.1563 0.7724 0.4036 0.049 Uiso 1 1 calc R . .
H55B H 0.1677 0.7214 0.3460 0.049 Uiso 1 1 calc R . .
C56 C 0.2211(4) 0.8583(4) 0.3484(2) 0.0450(14) Uani 1 1 d . . .
H56A H 0.2874 0.8533 0.3693 0.054 Uiso 1 1 calc R . .
H56B H 0.2305 0.8562 0.3091 0.054 Uiso 1 1 calc R . .
O57 O 0.1664(2) 0.0649(2) 0.86483(13) 0.0352(8) Uani 1 1 d . . .
C58 C 0.0662(4) 0.0388(3) 0.8423(2) 0.0345(12) Uani 1 1 d . . .
H58A H 0.0268 0.0134 0.8712 0.041 Uiso 1 1 calc R . .
H58B H 0.0702 -0.0100 0.8139 0.041 Uiso 1 1 calc R . .
C59 C 0.0162(4) 0.1276(4) 0.8177(2) 0.0347(12) Uani 1 1 d . . .
H59A H -0.0197 0.1625 0.8449 0.042 Uiso 1 1 calc R . .
H59B H -0.0313 0.1125 0.7860 0.042 Uiso 1 1 calc R . .
C60 C 0.1083(4) 0.1838(4) 0.8005(2) 0.0403(13) Uani 1 1 d . . .
H60A H 0.1294 0.1615 0.7653 0.048 Uiso 1 1 calc R . .
H60B H 0.0939 0.2521 0.7982 0.048 Uiso 1 1 calc R . .
C61 C 0.1884(4) 0.1613(4) 0.8478(2) 0.0368(12) Uani 1 1 d . . .
H61A H 0.2568 0.1652 0.8354 0.044 Uiso 1 1 calc R . .
H61B H 0.1834 0.2059 0.8782 0.044 Uiso 1 1 calc R . .
O62 O 0.7414(2) 0.1448(2) 0.82424(11) 0.0207(6) Uani 1 1 d . . .
O63 O 0.2576(2) 0.6411(2) 0.83557(11) 0.0217(6) Uani 1 1 d . . .

loop_
_atom_site_aniso_label
_atom_site_aniso_U_11
_atom_site_aniso_U_22
_atom_site_aniso_U_33
_atom_site_aniso_U_23
_atom_site_aniso_U_13
_atom_site_aniso_U_12
Zn1 0.0109(2) 0.0114(2) 0.0084(2) -0.00086(17) -0.00358(16) -0.00229(17)
N1 0.0141(15) 0.0146(17) 0.0097(16) 0.0005(13) -0.0046(13) -0.0014(13)
C2 0.026(2) 0.026(2) 0.010(2) 0.0012(17) -0.0030(17) 0.0020(18)
C3 0.023(2) 0.034(3) 0.016(2) -0.0013(18) 0.0022(18) 0.0119(19)
C4 0.020(2) 0.026(2) 0.017(2) 0.0023(18) -0.0013(17) 0.0074(18)
C5 0.0148(18) 0.0107(19) 0.0124(19) 0.0025(15) -0.0022(15) -0.0001(15)
C6 0.0183(19) 0.0093(19) 0.0114(19) -0.0001(14) 0.0007(15) -0.0003(15)
N7 0.0163(16) 0.0179(18) 0.0134(17) -0.0045(13) -0.0053(13) 0.0059(14)
C8 0.0142(18) 0.017(2) 0.018(2) 0.0014(16) -0.0054(16) 0.0044(16)
O9 0.0362(18) 0.0249(17) 0.0189(16) -0.0063(13) -0.0107(13) 0.0183(14)
N10 0.0190(17) 0.025(2) 0.0150(18) -0.0049(15) -0.0113(14) 0.0108(15)
C11 0.026(2) 0.025(2) 0.026(2) -0.0028(19) -0.0111(19) 0.0124(19)
C12 0.022(2) 0.023(2) 0.017(2) 0.0006(17) -0.0033(17) 0.0105(18)
N13 0.028(2) 0.028(2) 0.0186(19) -0.0061(16) -0.0116(16) 0.0191(16)
C14 0.0100(18) 0.018(2) 0.021(2) 0.0041(17) -0.0026(16) -0.0008(15)
O15 0.0156(14) 0.0157(15) 0.0241(16) -0.0032(12) -0.0019(12) 0.0067(11)
N16 0.0147(16) 0.0228(19) 0.0102(16) -0.0015(13) -0.0001(13) 0.0139(14)
C17 0.0077(17) 0.018(2) 0.0121(19) 0.0025(15) 0.0030(15) 0.0018(15)
C18 0.0129(18) 0.0133(19) 0.0108(19) 0.0004(15) 0.0017(15) 0.0017(15)
N19 0.0087(14) 0.0113(16) 0.0114(16) 0.0021(12) -0.0021(12) 0.0019(12)
C20 0.0096(17) 0.019(2) 0.0083(18) 0.0043(15) -0.0036(14) -0.0033(15)
C21 0.0119(18) 0.014(2) 0.016(2) -0.0019(15) 0.0027(15) -0.0042(15)
C22 0.0098(17) 0.0118(19) 0.016(2) 0.0024(15) 0.0017(15) 0.0028(14)
N23 0.0126(15) 0.0107(16) 0.0126(16) -0.0008(12) -0.0013(13) -0.0003(12)
C24 0.021(2) 0.022(2) 0.012(2) -0.0019(16) -0.0033(16) 0.0052(17)
C25 0.027(2) 0.034(3) 0.015(2) -0.0061(18) 0.0032(18) 0.011(2)
C26 0.0125(18) 0.028(2) 0.018(2) -0.0023(17) -0.0021(16) 0.0080(17)
C27 0.0156(18) 0.014(2) 0.0100(19) -0.0022(15) -0.0039(15) 0.0005(15)
C28 0.0143(18) 0.0105(19) 0.0138(19) -0.0003(15) 0.0015(15) 0.0010(15)
N29 0.0102(15) 0.0251(19) 0.0092(16) -0.0056(14) -0.0042(12) 0.0061(13)
C30 0.0103(17) 0.015(2) 0.016(2) -0.0009(16) 0.0000(15) 0.0002(15)
O31 0.0193(14) 0.0216(16) 0.0178(15) -0.0018(12) -0.0020(12) 0.0084(12)
N32 0.0156(16) 0.0219(19) 0.0162(18) -0.0005(14) -0.0070(14) 0.0092(14)
C33 0.021(2) 0.018(2) 0.018(2) 0.0049(17) -0.0040(17) 0.0044(17)
C34 0.020(2) 0.025(2) 0.018(2) 0.0082(18) -0.0065(17) 0.0080(18)
N35 0.0247(19) 0.023(2) 0.0176(18) 0.0019(15) -0.0062(15) 0.0141(15)
C36 0.0124(18) 0.019(2) 0.020(2) 0.0055(17) 0.0012(16) 0.0025(16)
O37 0.0169(14) 0.0165(15) 0.0239(16) -0.0008(12) -0.0035(12) 0.0077(12)
N38 0.0175(16) 0.0141(17) 0.0138(17) -0.0022(13) -0.0039(13) 0.0081(13)
C39 0.0068(16) 0.016(2) 0.014(2) 0.0014(15) 0.0029(15) 0.0033(15)
C40 0.0162(19) 0.0120(19) 0.014(2) -0.0001(15) -0.0010(16) 0.0037(15)
N41 0.0117(15) 0.0144(17) 0.0105(16) 0.0020(13) -0.0019(13) 0.0029(13)
C42 0.0140(18) 0.018(2) 0.0107(19) 0.0025(15) -0.0025(15) -0.0003(15)
C43 0.019(2) 0.016(2) 0.019(2) -0.0019(16) -0.0007(17) -0.0004(16)
C44 0.021(2) 0.0095(19) 0.022(2) 0.0000(16) 0.0008(17) 0.0047(16)
O45 0.0154(13) 0.0187(15) 0.0134(14) -0.0009(11) -0.0007(11) -0.0037(11)
O46 0.0147(13) 0.0150(14) 0.0100(13) 0.0015(10) -0.0038(10) -0.0027(11)
S47 0.0160(5) 0.0153(5) 0.0094(5) 0.0009(4) 0.0016(4) -0.0012(4)
O48 0.0363(18) 0.041(2) 0.0210(17) -0.0124(14) 0.0076(14) -0.0224(15)
O49 0.0178(15) 0.0357(19) 0.0248(17) -0.0067(14) 0.0031(13) -0.0019(13)
O50 0.0298(16) 0.0199(16) 0.0132(14) -0.0001(12) 0.0032(12) -0.0023(13)
O51 0.0451(19) 0.0306(19) 0.0211(17) 0.0077(14) 0.0060(15) 0.0173(15)
O52 0.064(3) 0.041(2) 0.030(2) -0.0055(16) 0.0014(18) -0.0198(19)
C53 0.059(4) 0.039(3) 0.019(2) 0.005(2) 0.003(2) 0.006(3)
C54 0.039(3) 0.034(3) 0.032(3) -0.001(2) 0.003(2) -0.001(2)
C55 0.052(3) 0.039(3) 0.033(3) -0.004(2) 0.007(3) 0.008(3)
C56 0.046(3) 0.061(4) 0.028(3) -0.010(3) 0.004(2) -0.003(3)
O57 0.0344(18) 0.043(2) 0.0269(18) 0.0091(15) -0.0047(15) 0.0045(16)
C58 0.040(3) 0.028(3) 0.034(3) 0.000(2) -0.001(2) -0.005(2)
C59 0.034(3) 0.041(3) 0.029(3) 0.002(2) 0.003(2) 0.011(2)
C60 0.045(3) 0.041(3) 0.037(3) 0.014(2) 0.010(2) 0.005(2)
C61 0.039(3) 0.044(3) 0.027(3) 0.006(2) 0.002(2) -0.017(2)
O62 0.0226(15) 0.0207(16) 0.0184(15) -0.0042(12) 0.0001(12) -0.0019(12)
O63 0.0290(16) 0.0179(15) 0.0178(15) -0.0077(12) -0.0014(13) -0.0014(12)

loop_
_atom_type_symbol
_atom_type_description
_atom_type_scat_dispersion_real
_atom_type_scat_dispersion_imag
_atom_type_scat_source
C C 0.0033 0.0016 'International Tables Vol C Tables 4.2.6.8 and 6.1.1.4'
H H 0.0000 0.0000 'International Tables Vol C Tables 4.2.6.8 and 6.1.1.4'
N N 0.0061 0.0033 'International Tables Vol C Tables 4.2.6.8 and 6.1.1.4'
O O 0.0106 0.0060 'International Tables Vol C Tables 4.2.6.8 and 6.1.1.4'
S S 0.1246 0.1234 'International Tables Vol C Tables 4.2.6.8 and 6.1.1.4'
Zn Zn 0.2839 1.4301 'International Tables Vol C Tables 4.2.6.8 and 6.1.1.4'

loop_
_geom_angle_atom_site_label_1
_geom_angle_atom_site_label_2
_geom_angle_atom_site_label_3
_geom_angle
_geom_angle_site_symmetry_1
_geom_angle_site_symmetry_3
_geom_angle_publ_flag
O46 Zn1 O45 179.39(10) . . ?
O46 Zn1 N41 90.79(11) . 2_757 ?
O45 Zn1 N41 89.80(11) . 2_757 ?
O46 Zn1 N19 87.40(11) . 2_546 ?
O45 Zn1 N19 92.02(11) . 2_546 ?
N41 Zn1 N19 178.17(11) 2_757 2_546 ?
O46 Zn1 N23 87.73(10) . . ?
O45 Zn1 N23 92.43(11) . . ?
N41 Zn1 N23 91.11(11) 2_757 . ?
N19 Zn1 N23 89.09(11) 2_546 . ?
O46 Zn1 N1 91.23(10) . . ?
O45 Zn1 N1 88.61(11) . . ?
N41 Zn1 N1 88.26(11) 2_757 . ?
N19 Zn1 N1 91.51(11) 2_546 . ?
N23 Zn1 N1 178.78(11) . . ?
C6 N1 C2 116.8(3) . . ?
C6 N1 Zn1 123.5(2) . . ?
C2 N1 Zn1 119.6(2) . . ?
N1 C2 C3 122.9(4) . . ?
N1 C2 H2 118.6 . . ?
C3 C2 H2 118.6 . . ?
C4 C3 C2 120.5(4) . . ?
C4 C3 H3 119.8 . . ?
C2 C3 H3 119.8 . . ?
C3 C4 C5 117.1(4) . . ?
C3 C4 H4 121.4 . . ?
C5 C4 H4 121.4 . . ?
C6 C5 C4 118.4(3) . . ?
C6 C5 N7 118.1(3) . . ?
C4 C5 N7 123.4(3) . . ?
N1 C6 C5 124.2(3) . . ?
N1 C6 H6 117.9 . . ?
C5 C6 H6 117.9 . . ?
C8 N7 C5 124.6(3) . . ?
C8 N7 H7 117.7 . . ?
C5 N7 H7 117.7 . . ?
O9 C8 N10 122.6(4) . . ?
O9 C8 N7 123.0(4) . . ?
N10 C8 N7 114.4(3) . . ?
C8 N10 C11 118.3(3) . . ?
C8 N10 H10 120.8 . . ?
C11 N10 H10 120.8 . . ?
N10 C11 C12 112.5(3) . . ?
N10 C11 H11A 109.1 . . ?
C12 C11 H11A 109.1 . . ?
N10 C11 H11B 109.1 . . ?
C12 C11 H11B 109.1 . . ?
H11A C11 H11B 107.8 . . ?
N13 C12 C11 106.4(3) . . ?
N13 C12 H12A 110.4 . . ?
C11 C12 H12A 110.4 . . ?
N13 C12 H12B 110.4 . . ?
C11 C12 H12B 110.4 . . ?
H12A C12 H12B 108.6 . . ?
C14 N13 C12 123.5(3) . . ?
C14 N13 H13 118.3 . . ?
C12 N13 H13 118.3 . . ?
O15 C14 N13 124.2(4) . . ?
O15 C14 N16 122.6(4) . . ?
N13 C14 N16 113.2(3) . . ?
C14 N16 C17 126.6(3) . . ?
C14 N16 H16 116.7 . . ?
C17 N16 H16 116.7 . . ?
C18 C17 N16 116.3(3) . . ?
C18 C17 C22 117.6(3) . . ?
N16 C17 C22 126.1(3) . . ?
N19 C18 C17 124.8(3) . . ?
N19 C18 H18 117.6 . . ?
C17 C18 H18 117.6 . . ?
C18 N19 C20 116.8(3) . . ?
C18 N19 Zn1 120.4(2) . 2_556 ?
C20 N19 Zn1 122.6(2) . 2_556 ?
N19 C20 C21 122.4(3) . . ?
N19 C20 H20 118.8 . . ?
C21 C20 H20 118.8 . . ?
C22 C21 C20 120.1(4) . . ?
C22 C21 H21 120.0 . . ?
C20 C21 H21 120.0 . . ?
C21 C22 C17 118.3(3) . . ?
C21 C22 H22 120.8 . . ?
C17 C22 H22 120.8 . . ?
C24 N23 C28 117.1(3) . . ?
C24 N23 Zn1 121.4(2) . . ?
C28 N23 Zn1 121.4(2) . . ?
N23 C24 C25 122.7(4) . . ?
N23 C24 H24 118.7 . . ?
C25 C24 H24 118.7 . . ?
C26 C25 C24 120.2(4) . . ?
C26 C25 H25 119.9 . . ?
C24 C25 H25 119.9 . . ?
C25 C26 C27 117.6(4) . . ?
C25 C26 H26 121.2 . . ?
C27 C26 H26 121.2 . . ?
C28 C27 C26 118.7(3) . . ?
C28 C27 N29 116.5(3) . . ?
C26 C27 N29 124.7(3) . . ?
N23 C28 C27 123.6(3) . . ?
N23 C28 H28 118.2 . . ?
C27 C28 H28 118.2 . . ?
C30 N29 C27 126.5(3) . . ?
C30 N29 H29 116.8 . . ?
C27 N29 H29 116.8 . . ?
O31 C30 N32 123.7(3) . . ?
O31 C30 N29 122.6(3) . . ?
N32 C30 N29 113.7(3) . . ?
C30 N32 C33 122.6(3) . . ?
C30 N32 H32 118.7 . . ?
C33 N32 H32 118.7 . . ?
N32 C33 C34 112.8(3) . . ?
N32 C33 H33A 109.0 . . ?
C34 C33 H33A 109.0 . . ?
N32 C33 H33B 109.0 . . ?
C34 C33 H33B 109.0 . . ?
H33A C33 H33B 107.8 . . ?
N35 C34 C33 109.5(3) . . ?
N35 C34 H34A 109.8 . . ?
C33 C34 H34A 109.8 . . ?
N35 C34 H34B 109.8 . . ?
C33 C34 H34B 109.8 . . ?
H34A C34 H34B 108.2 . . ?
C36 N35 C34 125.3(4) . . ?
C36 N35 H35 117.3 . . ?
C34 N35 H35 117.3 . . ?
O37 C36 N35 124.8(4) . . ?
O37 C36 N38 121.9(4) . . ?
N35 C36 N38 113.3(4) . . ?
C36 N38 C39 127.7(3) . . ?
C36 N38 H38 116.1 . . ?
C39 N38 H38 116.1 . . ?
C40 C39 N38 116.1(3) . . ?
C40 C39 C44 117.4(3) . . ?
N38 C39 C44 126.5(3) . . ?
N41 C40 C39 124.8(4) . . ?
N41 C40 H40 117.6 . . ?
C39 C40 H40 117.6 . . ?
C40 N41 C42 117.6(3) . . ?
C40 N41 Zn1 118.7(3) . 2_747 ?
C42 N41 Zn1 123.5(2) . 2_747 ?
N41 C42 C43 121.3(4) . . ?
N41 C42 H42 119.3 . . ?
C43 C42 H42 119.3 . . ?
C42 C43 C44 121.4(4) . . ?
C42 C43 H43 119.3 . . ?
C44 C43 H43 119.3 . . ?
C43 C44 C39 117.4(4) . . ?
C43 C44 H44 121.3 . . ?
C39 C44 H44 121.3 . . ?
O48 S47 O51 108.9(2) 1 . ?
O48 S47 O51 108.9(2) . . ?
O48 S47 O50 110.57(17) 1 . ?
O48 S47 O50 110.57(17) . . ?
O51 S47 O50 109.21(17) . . ?
O48 S47 O49 109.15(18) 1 . ?
O48 S47 O49 109.15(18) . . ?
O51 S47 O49 109.36(18) . . ?
O50 S47 O49 109.64(17) . . ?
O48 S47 O49 109.15(18) 1 1 ?
O48 S47 O49 109.15(18) . 1 ?
O51 S47 O49 109.36(18) . 1 ?
O50 S47 O49 109.64(17) . 1 ?
C56 O52 C53 106.1(4) . . ?
O52 C53 C54 106.1(4) . . ?
O52 C53 H53A 110.5 . . ?
C54 C53 H53A 110.5 . . ?
O52 C53 H53B 110.5 . . ?
C54 C53 H53B 110.5 . . ?
H53A C53 H53B 108.7 . . ?
C53 C54 C55 102.6(4) . . ?
C53 C54 H54A 111.2 . . ?
C55 C54 H54A 111.2 . . ?
C53 C54 H54B 111.2 . . ?
C55 C54 H54B 111.2 . . ?
H54A C54 H54B 109.2 . . ?
C56 C55 C54 101.2(4) . . ?
C56 C55 H55A 111.5 . . ?
C54 C55 H55A 111.5 . . ?
C56 C55 H55B 111.5 . . ?
C54 C55 H55B 111.5 . . ?
H55A C55 H55B 109.4 . . ?
O52 C56 C55 104.0(4) . . ?
O52 C56 H56A 111.0 . . ?
C55 C56 H56A 111.0 . . ?
O52 C56 H56B 111.0 . . ?
C55 C56 H56B 111.0 . . ?
H56A C56 H56B 109.0 . . ?
C58 O57 C61 109.1(3) . . ?
O57 C58 C59 107.4(4) . . ?
O57 C58 H58A 110.2 . . ?
C59 C58 H58A 110.2 . . ?
O57 C58 H58B 110.2 . . ?
C59 C58 H58B 110.2 . . ?
H58A C58 H58B 108.5 . . ?
C58 C59 C60 101.7(4) . . ?
C58 C59 H59A 111.4 . . ?
C60 C59 H59A 111.4 . . ?
C58 C59 H59B 111.4 . . ?
C60 C59 H59B 111.4 . . ?
H59A C59 H59B 109.3 . . ?
C61 C60 C59 101.6(4) . . ?
C61 C60 H60A 111.4 . . ?
C59 C60 H60A 111.4 . . ?
C61 C60 H60B 111.4 . . ?
C59 C60 H60B 111.4 . . ?
H60A C60 H60B 109.3 . . ?
O57 C61 C60 105.4(4) . . ?
O57 C61 H61A 110.7 . . ?
C60 C61 H61A 110.7 . . ?
O57 C61 H61B 110.7 . . ?
C60 C61 H61B 110.7 . . ?
H61A C61 H61B 108.8 . . ?

loop_
_geom_bond_atom_site_label_1
_geom_bond_atom_site_label_2
_geom_bond_distance
_geom_bond_site_symmetry_2
_geom_bond_publ_flag
Zn1 O46 2.101(3) . ?
Zn1 O45 2.107(3) . ?
Zn1 N41 2.169(3) 2_757 ?
Zn1 N19 2.174(3) 2_546 ?
Zn1 N23 2.221(3) . ?
Zn1 N1 2.231(3) . ?
N1 C6 1.334(5) . ?
N1 C2 1.337(5) . ?
C2 C3 1.384(6) . ?
C2 H2 0.9300 . ?
C3 C4 1.380(6) . ?
C3 H3 0.9300 . ?
C4 C5 1.400(5) . ?
C4 H4 0.9300 . ?
C5 C6 1.391(5) . ?
C5 N7 1.403(5) . ?
C6 H6 0.9300 . ?
N7 C8 1.371(5) . ?
N7 H7 0.8600 . ?
C8 O9 1.230(5) . ?
C8 N10 1.343(5) . ?
N10 C11 1.459(5) . ?
N10 H10 0.8600 . ?
C11 C12 1.493(6) . ?
C11 H11A 0.9700 . ?
C11 H11B 0.9700 . ?
C12 N13 1.453(5) . ?
C12 H12A 0.9700 . ?
C12 H12B 0.9700 . ?
N13 C14 1.332(5) . ?
N13 H13 0.8600 . ?
C14 O15 1.238(5) . ?
C14 N16 1.371(5) . ?
N16 C17 1.397(5) . ?
N16 H16 0.8600 . ?
C17 C18 1.383(5) . ?
C17 C22 1.399(5) . ?
C18 N19 1.334(5) . ?
C18 H18 0.9300 . ?
N19 C20 1.347(5) . ?
N19 Zn1 2.174(3) 2_556 ?
C20 C21 1.385(5) . ?
C20 H20 0.9300 . ?
C21 C22 1.372(5) . ?
C21 H21 0.9300 . ?
C22 H22 0.9300 . ?
N23 C24 1.340(5) . ?
N23 C28 1.351(5) . ?
C24 C25 1.386(6) . ?
C24 H24 0.9300 . ?
C25 C26 1.386(6) . ?
C25 H25 0.9300 . ?
C26 C27 1.394(5) . ?
C26 H26 0.9300 . ?
C27 C28 1.385(5) . ?
C27 N29 1.402(5) . ?
C28 H28 0.9300 . ?
N29 C30 1.374(5) . ?
N29 H29 0.8600 . ?
C30 O31 1.235(4) . ?
C30 N32 1.352(5) . ?
N32 C33 1.447(5) . ?
N32 H32 0.8600 . ?
C33 C34 1.514(6) . ?
C33 H33A 0.9700 . ?
C33 H33B 0.9700 . ?
C34 N35 1.453(5) . ?
C34 H34A 0.9700 . ?
C34 H34B 0.9700 . ?
N35 C36 1.340(5) . ?
N35 H35 0.8600 . ?
C36 O37 1.239(5) . ?
C36 N38 1.375(5) . ?
N38 C39 1.391(5) . ?
N38 H38 0.8600 . ?
C39 C40 1.387(5) . ?
C39 C44 1.400(5) . ?
C40 N41 1.332(5) . ?
C40 H40 0.9300 . ?
N41 C42 1.344(5) . ?
N41 Zn1 2.169(3) 2_747 ?
C42 C43 1.377(5) . ?
C42 H42 0.9300 . ?
C43 C44 1.384(5) . ?
C43 H43 0.9300 . ?
C44 H44 0.9300 . ?
S47 O48 1.468(3) 1 ?
S47 O48 1.468(3) . ?
S47 O51 1.469(3) . ?
S47 O50 1.476(3) . ?
S47 O49 1.476(3) . ?
S47 O49 1.476(3) 1 ?
O52 C56 1.426(6) . ?
O52 C53 1.428(6) . ?
C53 C54 1.538(7) . ?
C53 H53A 0.9700 . ?
C53 H53B 0.9700 . ?
C54 C55 1.555(7) . ?
C54 H54A 0.9700 . ?
C54 H54B 0.9700 . ?
C55 C56 1.463(7) . ?
C55 H55A 0.9700 . ?
C55 H55B 0.9700 . ?
C56 H56A 0.9700 . ?
C56 H56B 0.9700 . ?
O57 C58 1.426(6) . ?
O57 C61 1.441(6) . ?
C58 C59 1.499(6) . ?
C58 H58A 0.9700 . ?
C58 H58B 0.9700 . ?
C59 C60 1.525(7) . ?
C59 H59A 0.9700 . ?
C59 H59B 0.9700 . ?
C60 C61 1.519(7) . ?
C60 H60A 0.9700 . ?
C60 H60B 0.9700 . ?
C61 H61A 0.9700 . ?
C61 H61B 0.9700 . ?

loop_
_geom_hbond_atom_site_label_D
_geom_hbond_atom_site_label_H
_geom_hbond_atom_site_label_A
_geom_hbond_distance_DH
_geom_hbond_distance_HA
_geom_hbond_distance_DA
_geom_hbond_angle_DHA
_geom_hbond_site_symmetry_A
N38 H38 O50 0.86 2.10 2.938(4) 164.8 3_757
N35 H35 O51 0.86 2.03 2.856(5) 161.2 3_757
N32 H32 O48 0.86 2.01 2.832(4) 159.4 4_666
N29 H29 O50 0.86 2.03 2.872(4) 167.7 4_666
N16 H16 O51 0.86 2.12 2.919(4) 154.6 2_556
N13 H13 O51 0.86 2.08 2.886(5) 155.5 2_556
N10 H10 O49 0.86 2.19 2.950(5) 147.3 1
N7 H7 O48 0.86 2.05 2.864(4) 157.9 1
